data_7047502
loop_
_publ_author_name
'Jia, Zhen'
'Jiang, Xingxing'
'Lin, Zheshuai'
'Xia, Mingjun'

_publ_section_title
;
 PbTeGeO<sub>6</sub>: polar rosiaite-type germanate featuring a two
 dimensional layered structure.
;
_journal_issue 46
_journal_name_full 'Dalton transactions (Cambridge, England : 2003)'
_journal_page_first 16388
_journal_page_last 16392
_journal_paper_doi 10.1039/c8dt03136c
_journal_volume 47
_journal_year 2018
_chemical_formula_sum 'Ge O6 Pb Te'
_chemical_formula_weight 503.38
_space_group_IT_number 157
_space_group_name_Hall 'P 3 -2'
_space_group_name_H-M_alt 'P 3 1 m'
_symmetry_cell_setting trigonal
_symmetry_space_group_name_Hall 'P 3 -2'
_symmetry_space_group_name_H-M 'P 3 1 m'
_atom_sites_solution_hydrogens none
_atom_sites_solution_primary direct
_atom_sites_solution_secondary difmap
_audit_creation_method SHELXL-97
_audit_update_record
;
2018-08-01 deposited with the CCDC.
2018-09-06 downloaded from the CCDC.
;
_cell_angle_alpha 90.00
_cell_angle_beta 90.00
_cell_angle_gamma 120.00
_cell_formula_units_Z 1
_cell_length_a 5.131(8)
_cell_length_b 5.131(8)
_cell_length_c 5.486(11)
_cell_measurement_reflns_used 156
_cell_measurement_temperature 296(2)
_cell_measurement_theta_max 24.65
_cell_measurement_theta_min 3.71
_cell_volume 125.1(4)
_computing_structure_refinement 'SHELXL-97 (Sheldrick, 1997)'
_computing_structure_solution 'SHELXS-97 (Sheldrick, 1990)'
_diffrn_ambient_temperature 296(2)
_diffrn_measured_fraction_theta_full 0.968
_diffrn_measured_fraction_theta_max 0.968
_diffrn_measurement_device_type Rigaku
_diffrn_radiation_monochromator graphite
_diffrn_radiation_source 'fine-focus sealed tube'
_diffrn_radiation_type MoK\a
_diffrn_radiation_wavelength 0.71073
_diffrn_reflns_av_R_equivalents 0.0373
_diffrn_reflns_av_sigmaI/netI 0.0278
_diffrn_reflns_limit_h_max 3
_diffrn_reflns_limit_h_min -6
_diffrn_reflns_limit_k_max 5
_diffrn_reflns_limit_k_min -5
_diffrn_reflns_limit_l_max 6
_diffrn_reflns_limit_l_min -3
_diffrn_reflns_number 236
_diffrn_reflns_theta_full 24.87
_diffrn_reflns_theta_max 24.87
_diffrn_reflns_theta_min 3.71
_exptl_absorpt_coefficient_mu 45.275
_exptl_crystal_density_diffrn 6.682
_exptl_crystal_density_method 'not measured'
_exptl_crystal_description Plate
_exptl_crystal_F_000 214
_refine_diff_density_max 1.731
_refine_diff_density_min -1.146
_refine_diff_density_rms 0.284
_refine_ls_abs_structure_details 'Flack H D (1983), Acta Cryst. A39, 876-881'
_refine_ls_abs_structure_Flack -0.1(2)
_refine_ls_extinction_coef 0.019(5)
_refine_ls_extinction_expression Fc^*^=kFc[1+0.001xFc^2^\l^3^/sin(2\q)]^-1/4^
_refine_ls_extinction_method SHELXL
_refine_ls_goodness_of_fit_ref 1.153
_refine_ls_hydrogen_treatment none
_refine_ls_matrix_type full
_refine_ls_number_parameters 21
_refine_ls_number_reflns 108
_refine_ls_number_restraints 13
_refine_ls_restrained_S_all 1.092
_refine_ls_R_factor_all 0.0254
_refine_ls_R_factor_gt 0.0244
_refine_ls_shift/su_max 0.001
_refine_ls_shift/su_mean 0.000
_refine_ls_structure_factor_coef Fsqd
_refine_ls_weighting_details 'calc w=1/[\s^2^(Fo^2^)+(0.0405P)^2^+0.0000P] where P=(Fo^2^+2Fc^2^)/3'
_refine_ls_weighting_scheme calc
_refine_ls_wR_factor_gt 0.0615
_refine_ls_wR_factor_ref 0.0622
_reflns_number_gt 104
_reflns_number_total 108
_reflns_threshold_expression >2sigma(I)
_cod_data_source_file c8dt03136c2.cif
_cod_data_source_block 2
_cod_depositor_comments
;
The following automatic conversions were performed:

'_symmetry_cell_setting' value 'Trigonal' changed to 'trigonal'
according to
/home/data/users/saulius/crontab/automatic-downloads/rss-feeds/RSC/lib/dictionaries/cif_core.dic
dictionary named 'cif_core.dic' version 2.4.2 from 2011-04-26.

Automatic conversion script
Id: cif_fix_values 4973 2017-02-22 13:04:09Z antanas 

 Adding full bibliography for 7047502.cif.
;
_cod_original_sg_symbol_H-M P31m
_cod_database_code 7047502

loop_
_symmetry_equiv_pos_as_xyz
'x, y, z'
'-y, x-y, z'
'-x+y, -x, z'
'y, x, z'
'x-y, -y, z'
'-x, -x+y, z'

loop_
_atom_site_label
_atom_site_type_symbol
_atom_site_fract_x
_atom_site_fract_y
_atom_site_fract_z
_atom_site_U_iso_or_equiv
_atom_site_adp_type
_atom_site_occupancy
_atom_site_symmetry_multiplicity
_atom_site_calc_flag
_atom_site_refinement_flags
Pb1 Pb 0.0000 0.0000 0.30975(14) 0.0140(6) Uani 1 6 d S
Te1 Te 0.3333 0.6667 0.8096(8) 0.0100(6) Uani 0.50 3 d SP
Ge1 Ge 0.3333 0.6667 0.8096(8) 0.0100(6) Uani 0.50 3 d SP
O1 O 0.374(5) 0.374(5) 0.003(4) 0.017(4) Uani 1 2 d SU
O2 O 0.0000 0.385(4) 0.607(4) 0.006(4) Uani 1 2 d SU

loop_
_atom_site_aniso_label
_atom_site_aniso_U_11
_atom_site_aniso_U_22
_atom_site_aniso_U_33
_atom_site_aniso_U_23
_atom_site_aniso_U_13
_atom_site_aniso_U_12
Pb1 0.0144(6) 0.0144(6) 0.0132(7) 0.000 0.000 0.0072(3)
Te1 0.0093(7) 0.0093(7) 0.0114(9) 0.000 0.000 0.0047(4)
Ge1 0.0093(7) 0.0093(7) 0.0114(9) 0.000 0.000 0.0047(4)
O1 0.022(6) 0.022(6) 0.015(6) -0.003(6) -0.003(6) 0.018(6)
O2 0.001(5) 0.008(5) 0.008(6) 0.001(4) 0.000 0.001(3)

loop_
_atom_type_symbol
_atom_type_description
_atom_type_scat_dispersion_real
_atom_type_scat_dispersion_imag
_atom_type_scat_source
O O 0.0106 0.0060 'International Tables Vol C Tables 4.2.6.8 and 6.1.1.4'
Ge Ge 0.1547 1.8001 'International Tables Vol C Tables 4.2.6.8 and 6.1.1.4'
Te Te -0.5308 1.6751 'International Tables Vol C Tables 4.2.6.8 and 6.1.1.4'
Pb Pb -3.3944 10.1111 'International Tables Vol C Tables 4.2.6.8 and 6.1.1.4'

loop_
_geom_angle_atom_site_label_1
_geom_angle_atom_site_label_2
_geom_angle_atom_site_label_3
_geom_angle
_geom_angle_site_symmetry_1
_geom_angle_site_symmetry_3
O1 Pb1 O1 81.3(9) 2 3
O1 Pb1 O1 81.3(9) 2 .
O1 Pb1 O1 81.3(9) 3 .
O1 Pb1 O2 178.3(10) 2 3
O1 Pb1 O2 97.4(3) 3 3
O1 Pb1 O2 97.4(3) . 3
O1 Pb1 O2 97.4(3) 2 .
O1 Pb1 O2 178.3(10) 3 .
O1 Pb1 O2 97.4(3) . .
O2 Pb1 O2 83.8(7) 3 .
O1 Pb1 O2 97.4(3) 2 2
O1 Pb1 O2 97.4(3) 3 2
O1 Pb1 O2 178.3(10) . 2
O2 Pb1 O2 83.8(7) 3 2
O2 Pb1 O2 83.8(7) . 2
O1 Te1 O1 92.8(10) 2_666 3_566
O1 Te1 O1 92.8(10) 2_666 1_556
O1 Te1 O1 92.8(10) 3_566 1_556
O1 Te1 O2 167.6(5) 2_666 .
O1 Te1 O2 80.3(4) 3_566 .
O1 Te1 O2 97.7(6) 1_556 .
O1 Te1 O2 80.3(4) 2_666 3_565
O1 Te1 O2 97.7(6) 3_566 3_565
O1 Te1 O2 167.6(5) 1_556 3_565
O2 Te1 O2 90.5(8) . 3_565
O1 Te1 O2 97.7(6) 2_666 2_665
O1 Te1 O2 167.6(5) 3_566 2_665
O1 Te1 O2 80.3(4) 1_556 2_665
O2 Te1 O2 90.5(8) . 2_665
O2 Te1 O2 90.5(8) 3_565 2_665
O1 Te1 Ge1 132.2(8) 2_666 4_455
O1 Te1 Ge1 40.0(6) 3_566 4_455
O1 Te1 Ge1 95.4(7) 1_556 4_455
O2 Te1 Ge1 40.3(5) . 4_455
O2 Te1 Ge1 96.8(6) 3_565 4_455
O2 Te1 Ge1 130.0(6) 2_665 4_455
O1 Te1 Ge1 40.0(6) 2_666 4_565
O1 Te1 Ge1 95.4(7) 3_566 4_565
O1 Te1 Ge1 132.2(8) 1_556 4_565
O2 Te1 Ge1 130.0(6) . 4_565
O2 Te1 Ge1 40.3(5) 3_565 4_565
O2 Te1 Ge1 96.8(6) 2_665 4_565
Ge1 Te1 Ge1 120.0 4_455 4_565
O1 Te1 Te1 132.2(8) 2_666 4_455
O1 Te1 Te1 40.0(6) 3_566 4_455
O1 Te1 Te1 95.4(7) 1_556 4_455
O2 Te1 Te1 40.3(5) . 4_455
O2 Te1 Te1 96.8(6) 3_565 4_455
O2 Te1 Te1 130.0(6) 2_665 4_455
Ge1 Te1 Te1 0.00(17) 4_455 4_455
Ge1 Te1 Te1 120.000(1) 4_565 4_455
O1 Te1 Te1 40.0(6) 2_666 4_565
O1 Te1 Te1 95.4(7) 3_566 4_565
O1 Te1 Te1 132.2(8) 1_556 4_565
O2 Te1 Te1 130.0(6) . 4_565
O2 Te1 Te1 40.3(5) 3_565 4_565
O2 Te1 Te1 96.8(6) 2_665 4_565
Ge1 Te1 Te1 120.0 4_455 4_565
Ge1 Te1 Te1 0.00(17) 4_565 4_565
Te1 Te1 Te1 120.0 4_455 4_565
O1 Te1 Te1 95.4(7) 2_666 4
O1 Te1 Te1 132.2(8) 3_566 4
O1 Te1 Te1 40.0(6) 1_556 4
O2 Te1 Te1 96.8(6) . 4
O2 Te1 Te1 130.0(6) 3_565 4
O2 Te1 Te1 40.3(5) 2_665 4
Ge1 Te1 Te1 120.000(1) 4_455 4
Ge1 Te1 Te1 120.000(2) 4_565 4
Te1 Te1 Te1 120.000(1) 4_455 4
Te1 Te1 Te1 120.000(2) 4_565 4
O1 Te1 Ge1 95.4(7) 2_666 4
O1 Te1 Ge1 132.2(8) 3_566 4
O1 Te1 Ge1 40.0(6) 1_556 4
O2 Te1 Ge1 96.8(6) . 4
O2 Te1 Ge1 130.0(6) 3_565 4
O2 Te1 Ge1 40.3(5) 2_665 4
Ge1 Te1 Ge1 120.000(1) 4_455 4
Ge1 Te1 Ge1 120.000(2) 4_565 4
Te1 Te1 Ge1 120.000(1) 4_455 4
Te1 Te1 Ge1 120.000(2) 4_565 4
Te1 Te1 Ge1 0.00(17) 4 4
Ge1 O1 Ge1 100.1(12) 4_554 1_554
Ge1 O1 Te1 100.1(12) 4_554 1_554
Ge1 O1 Te1 0.0 1_554 1_554
Ge1 O1 Te1 0.0(2) 4_554 4_554
Ge1 O1 Te1 100.1(12) 1_554 4_554
Te1 O1 Te1 100.1(12) 1_554 4_554
Ge1 O1 Pb1 127.8(6) 4_554 .
Ge1 O1 Pb1 127.8(6) 1_554 .
Te1 O1 Pb1 127.8(6) 1_554 .
Te1 O1 Pb1 127.8(6) 4_554 .
Te1 O2 Ge1 99.3(10) . 4_455
Te1 O2 Te1 99.3(10) . 4_455
Ge1 O2 Te1 0.0 4_455 4_455
Te1 O2 Pb1 126.7(6) . .
Ge1 O2 Pb1 126.7(6) 4_455 .
Te1 O2 Pb1 126.7(6) 4_455 .

loop_
_geom_bond_atom_site_label_1
_geom_bond_atom_site_label_2
_geom_bond_distance
_geom_bond_site_symmetry_2
Pb1 O1 2.55(2) 2
Pb1 O1 2.55(2) 3
Pb1 O1 2.55(2) .
Pb1 O2 2.56(2) 3
Pb1 O2 2.56(2) .
Pb1 O2 2.56(2) 2
Te1 O1 1.933(17) 2_666
Te1 O1 1.933(16) 3_566
Te1 O1 1.933(16) 1_556
Te1 O2 1.943(15) .
Te1 O2 1.943(15) 3_565
Te1 O2 1.943(14) 2_665
Te1 Ge1 2.962(4) 4_455
Te1 Ge1 2.962(4) 4_565
Te1 Te1 2.962(4) 4_455
Te1 Te1 2.962(4) 4_565
Te1 Te1 2.962(4) 4
Te1 Ge1 2.962(4) 4
O1 Ge1 1.933(16) 4_554
O1 Ge1 1.933(16) 1_554
O1 Te1 1.933(16) 1_554
O1 Te1 1.933(16) 4_554
O2 Ge1 1.943(14) 4_455
O2 Te1 1.943(14) 4_455
